data_7223725
loop_
_publ_author_name
'Le, Thanh'
'Bhadbhade, Mohan'
'Gao, Jiabin'
'Hook, James M.'
'Marjo, Christopher E.'

_publ_section_title
;
 Persistence of a self-complementary N--H&#x22EF;N tape motif in
 chloro-s-triazine crystals: crystal structures of simazine and atrazine
 herbicides and their polymorphic and inclusion behaviour
;
_journal_issue 6
_journal_name_full CrystEngComm
_journal_page_first 962
_journal_paper_doi 10.1039/C5CE02206A
_journal_volume 18
_journal_year 2016
_chemical_formula_sum 'C8 H14 Cl N5'
_chemical_formula_weight 215.69
_chemical_name_systematic
;
 ?
;
_space_group_crystal_system orthorhombic
_space_group_IT_number 43
_space_group_name_Hall 'F 2 -2d'
_space_group_name_H-M_alt 'F d d 2'
_symmetry_space_group_name_Hall 'F 2 -2d'
_symmetry_space_group_name_H-M 'F d d 2'
_atom_sites_solution_hydrogens geom
_audit_creation_method SHELXL-2014
_audit_update_record
;
2014-10-28 deposited with the CCDC.
2016-01-04 downloaded from the CCDC.
;
_cell_angle_alpha 90
_cell_angle_beta 90
_cell_angle_gamma 90
_cell_formula_units_Z 16
_cell_length_a 34.2012(19)
_cell_length_b 10.3247(6)
_cell_length_c 12.1234(6)
_cell_measurement_reflns_used 5329
_cell_measurement_temperature 150(2)
_cell_measurement_theta_max 29.792
_cell_measurement_theta_min 2.382
_cell_volume 4281.0(4)
_computing_cell_refinement '<i>APEX2 </i>(Bruker, 2007)'
_computing_data_collection '<i>APEX2 </i>(Bruker, 2007)'
_computing_data_reduction '<i>APEX2 </i>(Bruker, 2007)'
_computing_molecular_graphics '<i>SHELXTL-Plus</i> (Sheldrick, 2008)'
_computing_structure_refinement 'SHELXL-2014 (Sheldrick, 2014)'
_computing_structure_solution '<i>SHELXS-97</i> (Sheldrick, 2008)'
_diffrn_ambient_temperature 150(2)
_diffrn_measured_fraction_theta_full 0.980
_diffrn_measured_fraction_theta_max 0.998
_diffrn_measurement_device_type 'Bruker kappa APEXII CCD Diffractometer'
_diffrn_measurement_method '\f scans, and \w scans with \k offsets'
_diffrn_radiation_type MoK\a
_diffrn_radiation_wavelength 0.71073
_diffrn_reflns_av_R_equivalents 0.0325
_diffrn_reflns_av_unetI/netI 0.0224
_diffrn_reflns_laue_measured_fraction_full 0.980
_diffrn_reflns_laue_measured_fraction_max 0.998
_diffrn_reflns_limit_h_max 40
_diffrn_reflns_limit_h_min -40
_diffrn_reflns_limit_k_max 10
_diffrn_reflns_limit_k_min -12
_diffrn_reflns_limit_l_max 11
_diffrn_reflns_limit_l_min -14
_diffrn_reflns_number 13347
_diffrn_reflns_point_group_measured_fraction_full 0.924
_diffrn_reflns_point_group_measured_fraction_max 0.940
_diffrn_reflns_theta_full 25.242
_diffrn_reflns_theta_max 24.976
_diffrn_reflns_theta_min 2.659
_diffrn_source 'Incoatec I\mS microfocus X-ray source'
_exptl_absorpt_coefficient_mu 0.328
_exptl_absorpt_correction_T_max 0.986
_exptl_absorpt_correction_T_min 0.921
_exptl_absorpt_correction_type multi-scan
_exptl_absorpt_process_details 'SADABS (Bruker, 2001)'
_exptl_crystal_colour colourless
_exptl_crystal_density_diffrn 1.339
_exptl_crystal_description 'Thin plates'
_exptl_crystal_F_000 1824
_exptl_crystal_size_max 0.254
_exptl_crystal_size_mid 0.058
_exptl_crystal_size_min 0.042
_refine_diff_density_max 0.484
_refine_diff_density_min -0.207
_refine_diff_density_rms 0.064
_refine_ls_abs_structure_details
;
 Flack x determined using 672 quotients [(I+)-(I-)]/[(I+)+(I-)]
 (Parsons, Flack and Wagner, Acta Cryst. B69 (2013) 249-259).
;
_refine_ls_abs_structure_Flack 0.69(2)
_refine_ls_extinction_method none
_refine_ls_goodness_of_fit_ref 1.043
_refine_ls_hydrogen_treatment constr
_refine_ls_matrix_type full
_refine_ls_number_parameters 130
_refine_ls_number_reflns 1786
_refine_ls_number_restraints 1
_refine_ls_restrained_S_all 1.042
_refine_ls_R_factor_all 0.0506
_refine_ls_R_factor_gt 0.0442
_refine_ls_shift/su_max 0.002
_refine_ls_shift/su_mean 0.000
_refine_ls_structure_factor_coef Fsqd
_refine_ls_weighting_details 'w=1/[\s^2^(Fo^2^)+(0.0777P)^2^+8.8230P] where P=(Fo^2^+2Fc^2^)/3'
_refine_ls_weighting_scheme calc
_refine_ls_wR_factor_gt 0.1126
_refine_ls_wR_factor_ref 0.1182
_reflns_Friedel_coverage 0.791
_reflns_friedel_fraction_full 0.861
_reflns_friedel_fraction_max 0.877
_reflns_number_gt 1629
_reflns_number_total 1786
_reflns_threshold_expression 'I > 2\s(I)'
_cod_data_source_file c5ce02206a2.cif
_cod_data_source_block atrazine_microsource_fdd2
_cod_depositor_comments
;
The following automatic conversions were performed:

'_exptl_absorpt_correction_type' value 'Multi-scan' changed to
'multi-scan' according to
/usr/data/users/saulius/crontab/automatic-downloads/rss-feeds/RSC/lib/dictionaries/cif_core.dic
dictionary named 'cif_core.dic' version 2.4.2 from 2011-04-26.

Automatic conversion script
Id: cif_fix_values 4268 2015-11-12 08:31:59Z antanas 

 Adding full bibliography for 7223725--7223728.cif.
;
_cod_database_code 7223725
_audit_block_doi 10.5517/cc13m41x
_shelx_space_group_comment
;
The symmetry employed for this shelxl refinement is uniquely defined
by the following loop, which should always be used as a source of
symmetry information in preference to the above space-group names.
They are only intended as comments.
;
_shelx_estimated_absorpt_t_min 0.921
_shelx_estimated_absorpt_t_max 0.986
_shelxl_version_number 2014-3

loop_
_space_group_symop_operation_xyz
'x, y, z'
'-x, -y, z'
'x+1/4, -y+1/4, z+1/4'
'-x+1/4, y+1/4, z+1/4'
'x, y+1/2, z+1/2'
'-x, -y+1/2, z+1/2'
'x+1/4, -y+3/4, z+3/4'
'-x+1/4, y+3/4, z+3/4'
'x+1/2, y, z+1/2'
'-x+1/2, -y, z+1/2'
'x+3/4, -y+1/4, z+3/4'
'-x+3/4, y+1/4, z+3/4'
'x+1/2, y+1/2, z'
'-x+1/2, -y+1/2, z'
'x+3/4, -y+3/4, z+1/4'
'-x+3/4, y+3/4, z+1/4'

loop_
_atom_site_label
_atom_site_type_symbol
_atom_site_fract_x
_atom_site_fract_y
_atom_site_fract_z
_atom_site_U_iso_or_equiv
_atom_site_adp_type
_atom_site_occupancy
_atom_site_site_symmetry_order
_atom_site_calc_flag
_atom_site_refinement_flags_posn
_atom_site_refinement_flags_adp
Cl1 Cl 1.04945(3) 0.58094(11) 0.48071(8) 0.0324(3) Uani 1 1 d . .
N1 N 1.00436(11) 0.7409(4) 0.5858(3) 0.0272(9) Uani 1 1 d . .
N2 N 0.95596(10) 0.8715(4) 0.4922(4) 0.0279(8) Uani 1 1 d . .
N3 N 0.99710(11) 0.7264(4) 0.3907(3) 0.0249(9) Uani 1 1 d . .
N4 N 0.96653(13) 0.8857(4) 0.6806(3) 0.0353(10) Uani 1 1 d . .
H4 H 0.9788 0.8579 0.7400 0.042 Uiso 1 1 calc R U
N5 N 0.95006(11) 0.8469(4) 0.3054(3) 0.0347(10) Uani 1 1 d . .
H5 H 0.9583 0.8109 0.2439 0.042 Uiso 1 1 calc R U
C1 C 1.01239(10) 0.6976(4) 0.4858(4) 0.0223(8) Uani 1 1 d . .
C2 C 0.97530(13) 0.8313(5) 0.5836(4) 0.0261(10) Uani 1 1 d . .
C3 C 0.96805(12) 0.8158(5) 0.3985(4) 0.0253(10) Uani 1 1 d . .
C4 C 0.93768(16) 0.9887(5) 0.6930(4) 0.0395(12) Uani 1 1 d . .
H4A H 0.9381 1.0444 0.6265 0.047 Uiso 1 1 calc R U
H4B H 0.9447 1.0431 0.7572 0.047 Uiso 1 1 calc R U
C5 C 0.89730(17) 0.9358(6) 0.7089(5) 0.0527(17) Uani 1 1 d . .
H5A H 0.8900 0.8838 0.6445 0.079 Uiso 1 1 calc R U
H5B H 0.8788 1.0076 0.7174 0.079 Uiso 1 1 calc R U
H5C H 0.8967 0.8815 0.7751 0.079 Uiso 1 1 calc R U
C6 C 0.91737(14) 0.9373(5) 0.2987(4) 0.0346(12) Uani 1 1 d . .
H6 H 0.9069 0.9493 0.3750 0.041 Uiso 1 1 calc R U
C7 C 0.93146(17) 1.0685(5) 0.2579(5) 0.0473(14) Uani 1 1 d . .
H7A H 0.9431 1.0589 0.1845 0.071 Uiso 1 1 calc R U
H7B H 0.9511 1.1029 0.3090 0.071 Uiso 1 1 calc R U
H7C H 0.9093 1.1284 0.2538 0.071 Uiso 1 1 calc R U
C8 C 0.88519(13) 0.8817(5) 0.2292(5) 0.0410(12) Uani 1 1 d . .
H8A H 0.8630 0.9417 0.2283 0.062 Uiso 1 1 calc R U
H8B H 0.8769 0.7985 0.2602 0.062 Uiso 1 1 calc R U
H8C H 0.8947 0.8687 0.1538 0.062 Uiso 1 1 calc R U

loop_
_atom_site_aniso_label
_atom_site_aniso_U_11
_atom_site_aniso_U_22
_atom_site_aniso_U_33
_atom_site_aniso_U_23
_atom_site_aniso_U_13
_atom_site_aniso_U_12
Cl1 0.0302(5) 0.0475(6) 0.0194(6) -0.0017(5) -0.0013(5) 0.0131(5)
N1 0.028(2) 0.039(2) 0.015(2) 0.0014(16) 0.0006(15) 0.0041(17)
N2 0.0244(17) 0.044(2) 0.015(2) -0.0007(18) 0.0005(16) 0.0016(15)
N3 0.0245(19) 0.037(2) 0.0136(19) -0.0019(15) 0.0004(14) 0.0035(16)
N4 0.045(2) 0.044(2) 0.017(2) -0.0017(19) 0.0038(19) 0.014(2)
N5 0.038(2) 0.051(3) 0.016(2) -0.0032(19) -0.0038(17) 0.0152(19)
C1 0.0172(17) 0.031(2) 0.018(2) -0.004(2) 0.0001(18) -0.0029(15)
C2 0.026(2) 0.034(3) 0.018(2) 0.0013(19) 0.0057(18) 0.0001(19)
C3 0.023(2) 0.035(3) 0.018(2) 0.0022(18) -0.0020(18) 0.0023(19)
C4 0.049(3) 0.047(3) 0.023(3) 0.000(2) 0.001(2) 0.006(2)
C5 0.048(3) 0.056(4) 0.054(4) -0.017(3) -0.015(3) 0.016(3)
C6 0.032(2) 0.052(3) 0.020(3) -0.001(2) -0.002(2) 0.016(2)
C7 0.051(3) 0.045(3) 0.046(4) -0.009(3) 0.000(3) 0.004(2)
C8 0.029(2) 0.056(3) 0.038(3) 0.013(3) 0.001(3) 0.002(2)

loop_
_atom_type_symbol
_atom_type_description
_atom_type_scat_dispersion_real
_atom_type_scat_dispersion_imag
_atom_type_scat_source
C C 0.0033 0.0016 'International Tables Vol C Tables 4.2.6.8 and 6.1.1.4'
H H 0.0000 0.0000 'International Tables Vol C Tables 4.2.6.8 and 6.1.1.4'
N N 0.0061 0.0033 'International Tables Vol C Tables 4.2.6.8 and 6.1.1.4'
Cl Cl 0.1484 0.1585 'International Tables Vol C Tables 4.2.6.8 and 6.1.1.4'

loop_
_geom_angle_atom_site_label_1
_geom_angle_atom_site_label_2
_geom_angle_atom_site_label_3
_geom_angle
C1 N1 C2 111.5(4)
C3 N2 C2 114.3(4)
C1 N3 C3 112.8(4)
C2 N4 C4 123.2(4)
C2 N4 H4 118.4
C4 N4 H4 118.4
C3 N5 C6 123.9(4)
C3 N5 H5 118.0
C6 N5 H5 118.0
N3 C1 N1 130.7(4)
N3 C1 Cl1 114.7(3)
N1 C1 Cl1 114.6(3)
N4 C2 N2 118.8(4)
N4 C2 N1 115.7(4)
N2 C2 N1 125.5(4)
N5 C3 N2 118.4(4)
N5 C3 N3 116.4(4)
N2 C3 N3 125.2(4)
N4 C4 C5 111.8(5)
N4 C4 H4A 109.3
C5 C4 H4A 109.3
N4 C4 H4B 109.3
C5 C4 H4B 109.3
H4A C4 H4B 107.9
C4 C5 H5A 109.5
C4 C5 H5B 109.5
H5A C5 H5B 109.5
C4 C5 H5C 109.5
H5A C5 H5C 109.5
H5B C5 H5C 109.5
N5 C6 C8 110.5(4)
N5 C6 C7 110.2(4)
C8 C6 C7 113.0(4)
N5 C6 H6 107.7
C8 C6 H6 107.7
C7 C6 H6 107.7
C6 C7 H7A 109.5
C6 C7 H7B 109.5
H7A C7 H7B 109.5
C6 C7 H7C 109.5
H7A C7 H7C 109.5
H7B C7 H7C 109.5
C6 C8 H8A 109.5
C6 C8 H8B 109.5
H8A C8 H8B 109.5
C6 C8 H8C 109.5
H8A C8 H8C 109.5
H8B C8 H8C 109.5

loop_
_geom_bond_atom_site_label_1
_geom_bond_atom_site_label_2
_geom_bond_distance
Cl1 C1 1.750(4)
N1 C1 1.321(6)
N1 C2 1.364(6)
N2 C3 1.339(7)
N2 C2 1.355(6)
N3 C1 1.301(6)
N3 C3 1.360(6)
N4 C2 1.337(6)
N4 C4 1.459(7)
N4 H4 0.8800
N5 C3 1.325(6)
N5 C6 1.458(6)
N5 H5 0.8800
C4 C5 1.498(8)
C4 H4A 0.9900
C4 H4B 0.9900
C5 H5A 0.9800
C5 H5B 0.9800
C5 H5C 0.9800
C6 C8 1.500(7)
C6 C7 1.522(8)
C6 H6 1.0000
C7 H7A 0.9800
C7 H7B 0.9800
C7 H7C 0.9800
C8 H8A 0.9800
C8 H8B 0.9800
C8 H8C 0.9800

loop_
_geom_torsion_atom_site_label_1
_geom_torsion_atom_site_label_2
_geom_torsion_atom_site_label_3
_geom_torsion_atom_site_label_4
_geom_torsion
C3 N3 C1 N1 -0.3(7)
C3 N3 C1 Cl1 179.1(3)
C2 N1 C1 N3 -0.7(7)
C2 N1 C1 Cl1 180.0(3)
C4 N4 C2 N2 -1.5(7)
C4 N4 C2 N1 176.8(5)
C3 N2 C2 N4 177.0(4)
C3 N2 C2 N1 -1.1(7)
C1 N1 C2 N4 -176.7(4)
C1 N1 C2 N2 1.4(7)
C6 N5 C3 N2 -0.8(7)
C6 N5 C3 N3 177.7(4)
C2 N2 C3 N5 178.3(4)
C2 N2 C3 N3 -0.1(6)
C1 N3 C3 N5 -177.7(4)
C1 N3 C3 N2 0.7(7)
C2 N4 C4 C5 87.3(6)
C3 N5 C6 C8 -133.1(5)
C3 N5 C6 C7 101.4(6)
